data_4305514
loop_
_publ_author_name
'Karsten Krogh-Jespersen'
'Robert T. Stibrany'
'Elizabeth John'
'John D. Westbrook'
'Thomas J. Emge'
'Michael J. Clarke'
'Joseph A. Potenza'
'Harvey J. Schugar'

_publ_contact_author
;
  Joseph A. Potenza
  Department of Chemistry and Chemical Biology
  Rutgers, The State University of New Jersey
  610 Taylor Road
  Piscataway, New Jersey 08801 USA
;
_publ_contact_author_email potenza@rutchem.com
_publ_section_title
;
Solid-State Changes in Ligand-to-Metal Charge-Transfer Spectra of
(NH3)5RuIII(2,4-dihydroxybenzoate) and (NH3)5RuIII(xanthine) Chromophores
;
_journal_name_full 'Inorganic Chemistry'
_journal_page_first 9813
_journal_page_last 9827
_journal_paper_doi 10.1021/ic800511g
_journal_volume 47
_journal_year 2008
_chemical_formula_moiety 'C8 H25 N9 O2 Ru, Zn Cl4, Cl'
_chemical_formula_sum 'C8 H25 Cl5 N9 O2 Ru Zn'
_chemical_formula_weight 623.06
_chemical_name_common 6
_chemical_name_systematic
; 
 [(1,3,9-trimethylxanthine-/KN^7^)(NH~3~)~5~Ru]^.^[ZnCl~4~]^.^Cl 
;
_space_group_IT_number 19
_symmetry_cell_setting orthorhombic
_symmetry_space_group_name_Hall 'P 2ac 2ab'
_symmetry_space_group_name_H-M 'P 21 21 21'
_atom_sites_solution_hydrogens geom
_atom_sites_solution_primary direct
_atom_sites_solution_secondary difmap
_audit_creation_method SHELXL-97
_cell_angle_alpha 90.00
_cell_angle_beta 90.00
_cell_angle_gamma 90.00
_cell_formula_units_Z 4
_cell_length_a 7.4212(3)
_cell_length_b 8.8688(3)
_cell_length_c 31.3964(12)
_cell_measurement_reflns_used 912
_cell_measurement_temperature 100(2)
_cell_measurement_theta_max 64.32
_cell_measurement_theta_min 7.24
_cell_volume 2066.42(13)
_computing_cell_refinement 'SAINT (Bruker, 2000)'
_computing_data_collection 'SMART (Bruker, 2000)'
_computing_data_reduction SAINT
_computing_molecular_graphics 'ORTEPIII (Burnett & Johnson, 1996), ORTEP32 (Farrugia, 1997)'
_computing_publication_material 'SHELXTL (Bruker, 2000)'
_computing_structure_refinement 'SHELXL-97 (Sheldrick, 1997)'
_computing_structure_solution 'SHELXS (Sheldrick, 1990)'
_diffrn_ambient_temperature 100(2)
_diffrn_measured_fraction_theta_full 0.923
_diffrn_measured_fraction_theta_max 0.923
_diffrn_measurement_device_type 'Bruker SMART CCD area-detector diffractometer'
_diffrn_measurement_method '\w scans'
_diffrn_radiation_monochromator graphite
_diffrn_radiation_source 'fine-focus sealed tube'
_diffrn_radiation_type CuK\a
_diffrn_radiation_wavelength 1.54178
_diffrn_reflns_av_R_equivalents 0.0597
_diffrn_reflns_av_sigmaI/netI 0.0578
_diffrn_reflns_limit_h_max 8
_diffrn_reflns_limit_h_min -7
_diffrn_reflns_limit_k_max 9
_diffrn_reflns_limit_k_min -9
_diffrn_reflns_limit_l_max 31
_diffrn_reflns_limit_l_min -37
_diffrn_reflns_number 8205
_diffrn_reflns_theta_full 65.90
_diffrn_reflns_theta_max 65.90
_diffrn_reflns_theta_min 5.18
_diffrn_standards_number 0
_exptl_absorpt_coefficient_mu 13.529
_exptl_absorpt_correction_T_max 1.00
_exptl_absorpt_correction_T_min 0.383
_exptl_absorpt_correction_type multi-scan
_exptl_absorpt_process_details 'SADABS (Blessing, 1995)'
_exptl_crystal_colour purple
_exptl_crystal_density_diffrn 2.003
_exptl_crystal_density_meas 2.01(1)
_exptl_crystal_density_method 'flotation, 1,2,3-tribromopropane and carbon tetrachloride'
_exptl_crystal_description plate
_exptl_crystal_F_000 1244
_exptl_crystal_size_max 0.48
_exptl_crystal_size_mid 0.21
_exptl_crystal_size_min 0.02
_refine_diff_density_max 2.392
_refine_diff_density_min -2.938
_refine_diff_density_rms 0.291
_refine_ls_extinction_coef 0.00079(11)
_refine_ls_extinction_expression Fc^*^=kFc[1+0.001xFc^2^\l^3^/sin(2\q)]^-1/4^
_refine_ls_extinction_method SHELXL
_refine_ls_goodness_of_fit_ref 1.000
_refine_ls_hydrogen_treatment constr
_refine_ls_matrix_type full
_refine_ls_number_parameters 245
_refine_ls_number_reflns 3194
_refine_ls_number_restraints 317
_refine_ls_restrained_S_all 0.965
_refine_ls_R_factor_all 0.0793
_refine_ls_R_factor_gt 0.0787
_refine_ls_shift/su_max 0.000
_refine_ls_shift/su_mean 0.000
_refine_ls_structure_factor_coef Fsqd
_refine_ls_weighting_details 'calc w=1/[\s^2^(Fo^2^)+(0.0001P)^2^+141.4000P] where P=(Fo^2^+2Fc^2^)/3'
_refine_ls_weighting_scheme calc
_refine_ls_wR_factor_gt 0.1846
_refine_ls_wR_factor_ref 0.1849
_reflns_number_gt 3153
_reflns_number_total 3194
_reflns_threshold_expression I>2\s(I)
_cod_data_source_file ic800511g_si_001_3.cif
_cod_data_source_block am5ru
_cod_depositor_comments
;
The following automatic conversions were performed:
'_symmetry_cell_setting' value 'Orthorhombic' changed to 'orthorhombic'
according to '/home/saulius/struct/CIF-dictionaries/cif_core.dic'
dictionary named 'cif_core.dic' version 2.4.1 from 2010-06-29.

Automatic conversion script
Id: cif_fix_enum 1527 2010-12-29 10:47:43Z saulius 
;
_cod_database_code 4305514

loop_
_symmetry_equiv_pos_as_xyz
'x, y, z'
'x+1/2, -y+1/2, -z'
'-x, y+1/2, -z+1/2'
'-x+1/2, -y, z+1/2'

loop_
_atom_site_label
_atom_site_type_symbol
_atom_site_fract_x
_atom_site_fract_y
_atom_site_fract_z
_atom_site_U_iso_or_equiv
_atom_site_adp_type
_atom_site_occupancy
_atom_site_symmetry_multiplicity
_atom_site_calc_flag
_atom_site_refinement_flags
_atom_site_disorder_assembly
_atom_site_disorder_group
Ru1 Ru 0.24269(18) 0.85905(11) 0.17341(3) 0.0053(3) Uani 1 1 d U . .
O2 O 0.0544(14) 0.6658(12) -0.0438(3) 0.0135(14) Uani 1 1 d U . .
O6 O 0.1852(13) 0.9887(12) 0.0650(3) 0.0120(13) Uani 1 1 d U . .
N1 N 0.1188(18) 0.8254(15) 0.0117(4) 0.0119(10) Uani 1 1 d U . .
N11 N 0.265(2) 1.0102(12) 0.2248(3) 0.0082(13) Uani 1 1 d U . .
H11A H 0.2075 0.9729 0.2473 0.012 Uiso 1 1 calc R . .
H11B H 0.2170 1.0984 0.2176 0.012 Uiso 1 1 calc R . .
H11C H 0.3811 1.0231 0.2312 0.012 Uiso 1 1 calc R . .
N12 N 0.4485(17) 0.7277(17) 0.2020(4) 0.0069(13) Uani 1 1 d U . .
H12A H 0.3989 0.6535 0.2171 0.010 Uiso 1 1 calc R . .
H12B H 0.5142 0.7858 0.2191 0.010 Uiso 1 1 calc R . .
H12C H 0.5187 0.6888 0.1818 0.010 Uiso 1 1 calc R . .
N13 N 0.4490(18) 0.9705(16) 0.1393(4) 0.0087(13) Uani 1 1 d U . .
H13A H 0.5360 0.9051 0.1329 0.013 Uiso 1 1 calc R . .
H13B H 0.4941 1.0446 0.1551 0.013 Uiso 1 1 calc R . .
H13C H 0.4038 1.0087 0.1153 0.013 Uiso 1 1 calc R . .
N14 N 0.0315(18) 0.9923(16) 0.1472(4) 0.0087(13) Uani 1 1 d U . .
H14A H 0.0298 0.9812 0.1190 0.013 Uiso 1 1 calc R . .
H14B H 0.0500 1.0888 0.1536 0.013 Uiso 1 1 calc R . .
H14C H -0.0736 0.9626 0.1580 0.013 Uiso 1 1 calc R . .
N15 N 0.0443(17) 0.7378(17) 0.2086(4) 0.0078(13) Uani 1 1 d U . .
H15A H -0.0076 0.6697 0.1918 0.012 Uiso 1 1 calc R . .
H15B H -0.0388 0.8016 0.2182 0.012 Uiso 1 1 calc R . .
H15C H 0.0964 0.6914 0.2305 0.012 Uiso 1 1 calc R . .
N3 N 0.1183(18) 0.5608(15) 0.0200(4) 0.0108(9) Uani 1 1 d U . .
N7 N 0.2211(17) 0.7066(13) 0.1227(3) 0.0089(8) Uani 1 1 d U . .
N9 N 0.2030(15) 0.4822(14) 0.0922(4) 0.0096(9) Uani 1 1 d U . .
C1 C 0.102(2) 0.9570(18) -0.0177(5) 0.0128(15) Uani 1 1 d U . .
H1A H 0.1247 0.9248 -0.0464 0.019 Uiso 1 1 calc R . .
H1B H 0.1887 1.0327 -0.0099 0.019 Uiso 1 1 calc R . .
H1C H -0.0170 0.9983 -0.0157 0.019 Uiso 1 1 calc R . .
C2 C 0.093(2) 0.6837(18) -0.0064(5) 0.0116(10) Uani 1 1 d U . .
C3 C 0.075(2) 0.4109(18) 0.0036(5) 0.0122(15) Uani 1 1 d U . .
H3A H -0.0174 0.3662 0.0207 0.018 Uiso 1 1 calc R . .
H3B H 0.1813 0.3487 0.0045 0.018 Uiso 1 1 calc R . .
H3C H 0.0343 0.4192 -0.0253 0.018 Uiso 1 1 calc R . .
C4 C 0.162(2) 0.5888(18) 0.0621(5) 0.0101(9) Uani 1 1 d U . .
C5 C 0.181(2) 0.7247(18) 0.0790(5) 0.0098(8) Uani 1 1 d U . .
C6 C 0.164(2) 0.8562(19) 0.0545(5) 0.0113(9) Uani 1 1 d U . .
C8 C 0.243(3) 0.5643(14) 0.1291(4) 0.0092(9) Uani 1 1 d U . .
H8 H 0.2802 0.5220 0.1548 0.011 Uiso 1 1 calc R . .
C9 C 0.223(2) 0.3156(15) 0.0897(4) 0.0103(14) Uani 1 1 d U . .
H9A H 0.1095 0.2711 0.0821 0.015 Uiso 1 1 calc R . .
H9B H 0.2613 0.2773 0.1168 0.015 Uiso 1 1 calc R . .
H9C H 0.3113 0.2907 0.0684 0.015 Uiso 1 1 calc R . .
Zn1 Zn 0.7489(4) 0.38001(19) 0.14783(5) 0.0099(4) Uani 1 1 d U . .
Cl1 Cl 0.7489(7) 0.2376(4) 0.08867(9) 0.0148(6) Uani 1 1 d U . .
Cl2 Cl 0.7533(7) 0.6310(4) 0.12999(9) 0.0152(6) Uani 1 1 d U . .
Cl3 Cl 0.5035(6) 0.3315(5) 0.18788(13) 0.0120(8) Uani 1 1 d U . .
Cl4 Cl 0.9937(6) 0.3459(5) 0.19045(13) 0.0114(8) Uani 1 1 d U . .
Cl5 Cl -0.2641(6) 0.9973(4) 0.22355(9) 0.0106(7) Uani 1 1 d U . .

loop_
_atom_site_aniso_label
_atom_site_aniso_U_11
_atom_site_aniso_U_22
_atom_site_aniso_U_33
_atom_site_aniso_U_23
_atom_site_aniso_U_13
_atom_site_aniso_U_12
Ru1 0.0083(5) 0.0051(5) 0.0025(4) -0.0003(3) 0.0012(5) -0.0008(6)
O2 0.016(2) 0.014(2) 0.0109(15) 0.0000(13) -0.0005(16) -0.0004(17)
O6 0.013(2) 0.0112(15) 0.011(2) 0.0002(14) 0.0005(16) 0.0004(16)
N1 0.0131(15) 0.0116(13) 0.0111(13) 0.0003(10) -0.0006(12) 0.0001(12)
N11 0.010(2) 0.0067(18) 0.0077(17) -0.0014(15) -0.0008(15) 0.0008(16)
N12 0.0073(17) 0.006(2) 0.007(2) -0.0008(15) 0.0005(15) -0.0009(15)
N13 0.0087(17) 0.009(2) 0.008(2) 0.0013(15) 0.0004(15) -0.0017(15)
N14 0.0097(17) 0.009(2) 0.008(2) -0.0011(15) -0.0003(15) 0.0013(15)
N15 0.0074(17) 0.009(2) 0.008(2) -0.0002(15) 0.0006(15) -0.0009(15)
N3 0.0116(15) 0.0109(13) 0.0099(12) -0.0008(10) -0.0006(12) -0.0005(12)
N7 0.0094(15) 0.0090(12) 0.0082(11) -0.0022(9) -0.0001(11) 0.0006(11)
N9 0.0102(15) 0.0095(12) 0.0092(13) -0.0013(10) 0.0002(12) -0.0003(12)
C1 0.014(2) 0.0123(18) 0.0119(19) 0.0006(15) -0.0001(17) 0.0003(17)
C2 0.0124(15) 0.0117(13) 0.0107(13) 0.0000(10) -0.0007(12) 0.0000(12)
C3 0.013(2) 0.0118(16) 0.011(2) -0.0014(15) -0.0006(17) -0.0011(17)
C4 0.0109(14) 0.0101(11) 0.0092(11) -0.0012(9) -0.0001(11) -0.0002(11)
C5 0.0107(14) 0.0100(11) 0.0087(11) -0.0016(9) -0.0005(11) 0.0001(11)
C6 0.0122(15) 0.0110(12) 0.0107(13) 0.0000(10) -0.0002(12) -0.0001(12)
C8 0.0096(15) 0.0090(12) 0.0090(13) -0.0017(10) 0.0000(12) 0.0002(13)
C9 0.011(2) 0.0098(14) 0.010(2) -0.0010(14) 0.0001(17) 0.0004(17)
Zn1 0.0114(8) 0.0118(8) 0.0064(7) -0.0015(6) -0.0007(9) 0.0010(11)
Cl1 0.0177(13) 0.0176(12) 0.0092(11) -0.0040(9) -0.0004(12) -0.0007(15)
Cl2 0.0178(13) 0.0131(10) 0.0148(12) 0.0014(9) 0.0014(14) 0.0000(14)
Cl3 0.0144(12) 0.0117(17) 0.0100(14) -0.0007(11) 0.0012(11) -0.0005(12)
Cl4 0.0149(11) 0.0091(15) 0.0103(14) -0.0001(12) -0.0025(10) -0.0029(12)
Cl5 0.0109(14) 0.0124(13) 0.0084(12) -0.0027(10) 0.0017(13) 0.0000(14)

loop_
_atom_type_symbol
_atom_type_description
_atom_type_scat_dispersion_real
_atom_type_scat_dispersion_imag
_atom_type_scat_source
C C 0.0181 0.0091 'International Tables Vol C Tables 4.2.6.8 and 6.1.1.4'
H H 0.0000 0.0000 'International Tables Vol C Tables 4.2.6.8 and 6.1.1.4'
N N 0.0311 0.0180 'International Tables Vol C Tables 4.2.6.8 and 6.1.1.4'
O O 0.0492 0.0322 'International Tables Vol C Tables 4.2.6.8 and 6.1.1.4'
Cl Cl 0.3639 0.7018 'International Tables Vol C Tables 4.2.6.8 and 6.1.1.4'
Ru Ru 0.0552 3.2960 'International Tables Vol C Tables 4.2.6.8 and 6.1.1.4'
Zn Zn -1.5491 0.6778 'International Tables Vol C Tables 4.2.6.8 and 6.1.1.4'

loop_
_geom_angle_atom_site_label_1
_geom_angle_atom_site_label_2
_geom_angle_atom_site_label_3
_geom_angle
_geom_angle_site_symmetry_1
_geom_angle_site_symmetry_3
_geom_angle_publ_flag
N7 Ru1 N11 179.4(5) . . ?
N7 Ru1 N13 88.4(5) . . ?
N11 Ru1 N13 91.9(5) . . ?
N7 Ru1 N12 91.3(5) . . ?
N11 Ru1 N12 88.1(5) . . ?
N13 Ru1 N12 87.1(6) . . ?
N7 Ru1 N14 90.5(5) . . ?
N11 Ru1 N14 90.1(5) . . ?
N13 Ru1 N14 94.4(4) . . ?
N12 Ru1 N14 177.7(5) . . ?
N7 Ru1 N15 90.9(5) . . ?
N11 Ru1 N15 88.8(5) . . ?
N13 Ru1 N15 177.1(6) . . ?
N12 Ru1 N15 90.0(4) . . ?
N14 Ru1 N15 88.4(6) . . ?
C2 N1 C6 126.6(13) . . ?
C2 N1 C1 116.2(12) . . ?
C6 N1 C1 117.2(13) . . ?
Ru1 N11 H11A 109.5 . . ?
Ru1 N11 H11B 109.5 . . ?
H11A N11 H11B 109.5 . . ?
Ru1 N11 H11C 109.5 . . ?
H11A N11 H11C 109.5 . . ?
H11B N11 H11C 109.5 . . ?
Ru1 N12 H12A 109.5 . . ?
Ru1 N12 H12B 109.5 . . ?
H12A N12 H12B 109.5 . . ?
Ru1 N12 H12C 109.5 . . ?
H12A N12 H12C 109.5 . . ?
H12B N12 H12C 109.5 . . ?
Ru1 N13 H13A 109.5 . . ?
Ru1 N13 H13B 109.5 . . ?
H13A N13 H13B 109.5 . . ?
Ru1 N13 H13C 109.5 . . ?
H13A N13 H13C 109.5 . . ?
H13B N13 H13C 109.5 . . ?
Ru1 N14 H14A 109.5 . . ?
Ru1 N14 H14B 109.5 . . ?
H14A N14 H14B 109.5 . . ?
Ru1 N14 H14C 109.5 . . ?
H14A N14 H14C 109.5 . . ?
H14B N14 H14C 109.5 . . ?
Ru1 N15 H15A 109.5 . . ?
Ru1 N15 H15B 109.5 . . ?
H15A N15 H15B 109.5 . . ?
Ru1 N15 H15C 109.5 . . ?
H15A N15 H15C 109.5 . . ?
H15B N15 H15C 109.5 . . ?
C4 N3 C2 117.6(13) . . ?
C4 N3 C3 123.5(13) . . ?
C2 N3 C3 118.4(12) . . ?
C8 N7 C5 106.8(11) . . ?
C8 N7 Ru1 120.3(9) . . ?
C5 N7 Ru1 132.9(10) . . ?
C4 N9 C8 105.0(12) . . ?
C4 N9 C9 132.1(12) . . ?
C8 N9 C9 122.6(12) . . ?
N1 C1 H1A 109.5 . . ?
N1 C1 H1B 109.5 . . ?
H1A C1 H1B 109.5 . . ?
N1 C1 H1C 109.5 . . ?
H1A C1 H1C 109.5 . . ?
H1B C1 H1C 109.5 . . ?
O2 C2 N3 120.5(14) . . ?
O2 C2 N1 122.9(14) . . ?
N3 C2 N1 116.6(13) . . ?
N3 C3 H3A 109.5 . . ?
N3 C3 H3B 109.5 . . ?
H3A C3 H3B 109.5 . . ?
N3 C3 H3C 109.5 . . ?
H3A C3 H3C 109.5 . . ?
H3B C3 H3C 109.5 . . ?
C5 C4 N9 109.0(13) . . ?
C5 C4 N3 124.9(14) . . ?
N9 C4 N3 125.9(14) . . ?
C4 C5 C6 121.6(14) . . ?
C4 C5 N7 108.0(13) . . ?
C6 C5 N7 130.3(14) . . ?
O6 C6 C5 129.4(14) . . ?
O6 C6 N1 118.0(14) . . ?
C5 C6 N1 112.6(14) . . ?
N7 C8 N9 110.7(12) . . ?
N7 C8 H8 124.7 . . ?
N9 C8 H8 124.7 . . ?
N9 C9 H9A 109.5 . . ?
N9 C9 H9B 109.5 . . ?
H9A C9 H9B 109.5 . . ?
N9 C9 H9C 109.5 . . ?
H9A C9 H9C 109.5 . . ?
H9B C9 H9C 109.5 . . ?
Cl1 Zn1 Cl3 110.7(2) . . ?
Cl1 Zn1 Cl4 114.3(2) . . ?
Cl3 Zn1 Cl4 106.94(12) . . ?
Cl1 Zn1 Cl2 110.10(13) . . ?
Cl3 Zn1 Cl2 109.43(19) . . ?
Cl4 Zn1 Cl2 105.13(18) . . ?

loop_
_geom_bond_atom_site_label_1
_geom_bond_atom_site_label_2
_geom_bond_distance
_geom_bond_site_symmetry_2
_geom_bond_publ_flag
Ru1 N7 2.094(11) . ?
Ru1 N11 2.104(10) . ?
Ru1 N13 2.115(13) . ?
Ru1 N12 2.120(14) . ?
Ru1 N14 2.129(13) . ?
Ru1 N15 2.132(14) . ?
O2 C2 1.218(19) . ?
O6 C6 1.23(2) . ?
N1 C2 1.39(2) . ?
N1 C6 1.41(2) . ?
N1 C1 1.49(2) . ?
N11 H11A 0.8900 . ?
N11 H11B 0.8900 . ?
N11 H11C 0.8900 . ?
N12 H12A 0.8900 . ?
N12 H12B 0.8900 . ?
N12 H12C 0.8900 . ?
N13 H13A 0.8900 . ?
N13 H13B 0.8900 . ?
N13 H13C 0.8900 . ?
N14 H14A 0.8900 . ?
N14 H14B 0.8900 . ?
N14 H14C 0.8900 . ?
N15 H15A 0.8900 . ?
N15 H15B 0.8900 . ?
N15 H15C 0.8900 . ?
N3 C4 1.382(19) . ?
N3 C2 1.38(2) . ?
N3 C3 1.46(2) . ?
N7 C8 1.288(17) . ?
N7 C5 1.412(18) . ?
N9 C4 1.371(19) . ?
N9 C8 1.401(17) . ?
N9 C9 1.487(19) . ?
C1 H1A 0.9600 . ?
C1 H1B 0.9600 . ?
C1 H1C 0.9600 . ?
C3 H3A 0.9600 . ?
C3 H3B 0.9600 . ?
C3 H3C 0.9600 . ?
C4 C5 1.33(2) . ?
C5 C6 1.40(2) . ?
C8 H8 0.9300 . ?
C9 H9A 0.9600 . ?
C9 H9B 0.9600 . ?
C9 H9C 0.9600 . ?
Zn1 Cl1 2.246(3) . ?
Zn1 Cl3 2.255(5) . ?
Zn1 Cl4 2.277(5) . ?
Zn1 Cl2 2.296(4) . ?

loop_
_geom_hbond_atom_site_label_D
_geom_hbond_atom_site_label_H
_geom_hbond_atom_site_label_A
_geom_hbond_distance_DH
_geom_hbond_distance_HA
_geom_hbond_distance_DA
_geom_hbond_angle_DHA
_geom_hbond_site_symmetry_A
N14 H14A O6 0.89 2.05 2.822(17) 144.3 .
N13 H13C O6 0.89 2.27 3.050(17) 145.6 .
N13 H13A O2 0.89 2.87 3.326(17) 113.5 2_565

loop_
_geom_torsion_atom_site_label_1
_geom_torsion_atom_site_label_2
_geom_torsion_atom_site_label_3
_geom_torsion_atom_site_label_4
_geom_torsion
_geom_torsion_site_symmetry_1
_geom_torsion_site_symmetry_2
_geom_torsion_site_symmetry_3
_geom_torsion_site_symmetry_4
_geom_torsion_publ_flag
N13 Ru1 N7 C8 122.2(16) . . . . ?
N12 Ru1 N7 C8 35.1(16) . . . . ?
N14 Ru1 N7 C8 -143.4(16) . . . . ?
N15 Ru1 N7 C8 -54.9(16) . . . . ?
N13 Ru1 N7 C5 -59.2(14) . . . . ?
N12 Ru1 N7 C5 -146.3(14) . . . . ?
N14 Ru1 N7 C5 35.2(14) . . . . ?
N15 Ru1 N7 C5 123.6(14) . . . . ?
C4 N3 C2 O2 179.7(14) . . . . ?
C3 N3 C2 O2 -8(2) . . . . ?
C4 N3 C2 N1 2(2) . . . . ?
C3 N3 C2 N1 174.1(13) . . . . ?
C6 N1 C2 O2 -179.7(15) . . . . ?
C1 N1 C2 O2 -2(2) . . . . ?
C6 N1 C2 N3 -2(2) . . . . ?
C1 N1 C2 N3 176.2(13) . . . . ?
C8 N9 C4 C5 1.7(18) . . . . ?
C9 N9 C4 C5 -172.6(15) . . . . ?
C8 N9 C4 N3 178.3(16) . . . . ?
C9 N9 C4 N3 4(3) . . . . ?
C2 N3 C4 C5 0(2) . . . . ?
C3 N3 C4 C5 -171.8(15) . . . . ?
C2 N3 C4 N9 -175.9(14) . . . . ?
C3 N3 C4 N9 12(2) . . . . ?
N9 C4 C5 C6 174.3(14) . . . . ?
N3 C4 C5 C6 -2(3) . . . . ?
N9 C4 C5 N7 -5.0(17) . . . . ?
N3 C4 C5 N7 178.4(14) . . . . ?
C8 N7 C5 C4 6.6(19) . . . . ?
Ru1 N7 C5 C4 -172.1(11) . . . . ?
C8 N7 C5 C6 -172.7(18) . . . . ?
Ru1 N7 C5 C6 9(2) . . . . ?
C4 C5 C6 O6 -176.5(16) . . . . ?
N7 C5 C6 O6 3(3) . . . . ?
C4 C5 C6 N1 2(2) . . . . ?
N7 C5 C6 N1 -178.7(14) . . . . ?
C2 N1 C6 O6 178.7(14) . . . . ?
C1 N1 C6 O6 1(2) . . . . ?
C2 N1 C6 C5 0(2) . . . . ?
C1 N1 C6 C5 -178.1(13) . . . . ?
C5 N7 C8 N9 -6(2) . . . . ?
Ru1 N7 C8 N9 173.4(9) . . . . ?
C4 N9 C8 N7 3(2) . . . . ?
C9 N9 C8 N7 177.6(15) . . . . ?
